data_4344625
loop_
_publ_author_name
'Kim, Jee Eon'
'Bogart, Justin A.'
'Carroll, Patrick J.'
'Schelter, Eric J.'

_publ_section_title
;
 Rare Earth Metal Complexes of Bidentate Nitroxide Ligands: Synthesis and
 Electrochemistry.
;
_journal_issue 2
_journal_name_full 'Inorganic chemistry'
_journal_page_first 775
_journal_page_last 784
_journal_paper_doi 10.1021/acs.inorgchem.5b02236
_journal_volume 55
_journal_year 2016
_chemical_formula_sum 'C48 H69 N3 O6'
_chemical_formula_weight 784.06
_space_group_IT_number 148
_symmetry_cell_setting trigonal
_symmetry_Int_Tables_number 148
_symmetry_space_group_name_Hall '-R 3'
_symmetry_space_group_name_H-M 'R -3 :H'
_atom_sites_solution_hydrogens geom
_atom_sites_solution_primary direct
_audit_creation_method SHELXL-97
_cell_angle_alpha 90.00
_cell_angle_beta 90.00
_cell_angle_gamma 120.00
_cell_formula_units_Z 6
_cell_length_a 22.8161(10)
_cell_length_b 22.8161(10)
_cell_length_c 14.7211(8)
_cell_measurement_temperature 100(1)
_cell_volume 6636.7(5)
_computing_data_collection 'Bruker APEX2'
_computing_data_reduction 'Bruker SAINT'
_computing_structure_refinement 'SHELXL-97 (Sheldrick, 2008)'
_computing_structure_solution 'SHELXS-97 (Sheldrick, 2008)'
_diffrn_ambient_temperature 100(1)
_diffrn_measured_fraction_theta_full 1.000
_diffrn_measured_fraction_theta_max 1.000
_diffrn_measurement_device 'CCD Area Detector'
_diffrn_measurement_device_type 'Bruker APEXII'
_diffrn_measurement_method 'phi and omega scans'
_diffrn_radiation_monochromator graphite
_diffrn_radiation_source 'sealed tube'
_diffrn_radiation_type MoK\a
_diffrn_radiation_wavelength 0.71073
_diffrn_reflns_av_R_equivalents 0.0574
_diffrn_reflns_av_sigmaI/netI 0.0277
_diffrn_reflns_limit_h_max 29
_diffrn_reflns_limit_h_min -29
_diffrn_reflns_limit_k_max 29
_diffrn_reflns_limit_k_min -29
_diffrn_reflns_limit_l_max 18
_diffrn_reflns_limit_l_min -19
_diffrn_reflns_number 56138
_diffrn_reflns_theta_full 27.51
_diffrn_reflns_theta_max 27.51
_diffrn_reflns_theta_min 1.73
_exptl_absorpt_coefficient_mu 0.077
_exptl_absorpt_correction_T_max 0.7456
_exptl_absorpt_correction_T_min 0.7021
_exptl_absorpt_correction_type multi-scan
_exptl_absorpt_process_details '(SADABS; Sheldrick, 2007)'
_exptl_crystal_density_diffrn 1.177
_exptl_crystal_density_method 'not measured'
_exptl_crystal_description prism
_exptl_crystal_F_000 2556
_exptl_crystal_size_max 0.20
_exptl_crystal_size_mid 0.07
_exptl_crystal_size_min 0.04
_refine_diff_density_max 0.305
_refine_diff_density_min -0.219
_refine_diff_density_rms 0.041
_refine_ls_extinction_method none
_refine_ls_goodness_of_fit_ref 1.012
_refine_ls_hydrogen_treatment constr
_refine_ls_matrix_type full
_refine_ls_number_parameters 177
_refine_ls_number_reflns 3406
_refine_ls_number_restraints 0
_refine_ls_restrained_S_all 1.012
_refine_ls_R_factor_all 0.0621
_refine_ls_R_factor_gt 0.0426
_refine_ls_shift/su_max 0.001
_refine_ls_shift/su_mean 0.000
_refine_ls_structure_factor_coef Fsqd
_refine_ls_weighting_details 'calc w=1/[\s^2^(Fo^2^)+(0.0446P)^2^+8.1748P] where P=(Fo^2^+2Fc^2^)/3'
_refine_ls_weighting_scheme calc
_refine_ls_wR_factor_gt 0.0956
_refine_ls_wR_factor_ref 0.1055
_reflns_number_gt 2638
_reflns_number_total 3406
_reflns_threshold_expression >2sigma(I)
_cod_data_source_file ic5b02236_si_002.cif
_cod_data_source_block CMPDH3arene-trinox(UP4549)
_cod_depositor_comments
;
The following automatic conversions were performed:
'_atom_site_symetry_multiplicity' tag replaced with
'_atom_site_symmetry_multiplicity' tag as specified in the
replacement file
'/usr/data/users/saulius/crontab/automatic-downloads/current/ACS/lib/lists/replacement-tags.lst'.

Automatic conversion script
Id: cif_correct_tags 4268 2015-11-12 08:31:59Z antanas 
;
_cod_original_sg_symbol_H-M 'R -3     '
_cod_database_code 4344625

loop_
_symmetry_equiv_pos_as_xyz
'x, y, z'
'-y, x-y, z'
'-x+y, -x, z'
'x+2/3, y+1/3, z+1/3'
'-y+2/3, x-y+1/3, z+1/3'
'-x+y+2/3, -x+1/3, z+1/3'
'x+1/3, y+2/3, z+2/3'
'-y+1/3, x-y+2/3, z+2/3'
'-x+y+1/3, -x+2/3, z+2/3'
'-x, -y, -z'
'y, -x+y, -z'
'x-y, x, -z'
'-x+2/3, -y+1/3, -z+1/3'
'y+2/3, -x+y+1/3, -z+1/3'
'x-y+2/3, x+1/3, -z+1/3'
'-x+1/3, -y+2/3, -z+2/3'
'y+1/3, -x+y+2/3, -z+2/3'
'x-y+1/3, x+2/3, -z+2/3'

loop_
_atom_site_label
_atom_site_type_symbol
_atom_site_fract_x
_atom_site_fract_y
_atom_site_fract_z
_atom_site_U_iso_or_equiv
_atom_site_adp_type
_atom_site_occupancy
_atom_site_symmetry_multiplicity
_atom_site_calc_flag
_atom_site_refinement_flags
C1 C 0.63826(6) 0.26280(6) 0.70022(8) 0.0133(2) Uani 1 1 d .
C2 C 0.70858(6) 0.30543(6) 0.69998(8) 0.0136(2) Uani 1 1 d .
H2 H 0.7366 0.2867 0.6997 0.018 Uiso 1 1 calc R
C3 C 0.60843(6) 0.18802(6) 0.71155(8) 0.0138(3) Uani 1 1 d .
C4 C 0.62886(6) 0.14852(6) 0.66229(8) 0.0149(3) Uani 1 1 d .
C5 C 0.60653(7) 0.08186(6) 0.68952(9) 0.0199(3) Uani 1 1 d .
H5 H 0.6215 0.0563 0.6584 0.027 Uiso 1 1 calc R
C6 C 0.56256(7) 0.05328(7) 0.76191(9) 0.0222(3) Uani 1 1 d .
H6 H 0.5493 0.0094 0.7804 0.030 Uiso 1 1 calc R
C7 C 0.53830(7) 0.09026(7) 0.80693(9) 0.0199(3) Uani 1 1 d .
H7 H 0.5071 0.0707 0.8538 0.026 Uiso 1 1 calc R
C8 C 0.56092(6) 0.15659(6) 0.78146(8) 0.0163(3) Uani 1 1 d .
H8 H 0.5442 0.1810 0.8115 0.022 Uiso 1 1 calc R
C9 C 0.63761(7) 0.16892(7) 0.49609(9) 0.0205(3) Uani 1 1 d .
C10 C 0.60038(8) 0.20874(8) 0.49987(10) 0.0256(3) Uani 1 1 d .
H10a H 0.5653 0.1892 0.5448 0.038 Uiso 1 1 calc R
H10b H 0.5807 0.2071 0.4416 0.038 Uiso 1 1 calc R
H10c H 0.6317 0.2549 0.5155 0.038 Uiso 1 1 calc R
C11 C 0.69223(8) 0.20020(8) 0.42325(10) 0.0311(3) Uani 1 1 d .
H11a H 0.7258 0.2451 0.4413 0.047 Uiso 1 1 calc R
H11b H 0.6722 0.2022 0.3668 0.047 Uiso 1 1 calc R
H11c H 0.7131 0.1730 0.4157 0.047 Uiso 1 1 calc R
C12 C 0.58818(9) 0.09472(8) 0.47286(10) 0.0331(4) Uani 1 1 d .
H12a H 0.6121 0.0700 0.4714 0.050 Uiso 1 1 calc R
H12b H 0.5682 0.0921 0.4145 0.050 Uiso 1 1 calc R
H12c H 0.5533 0.0755 0.5181 0.050 Uiso 1 1 calc R
N1 N 0.67328(5) 0.17803(5) 0.58539(7) 0.0160(2) Uani 1 1 d .
O1 O 0.71250(5) 0.14392(5) 0.57772(7) 0.0226(2) Uani 1 1 d .
H1 H 0.7529 0.1722 0.5754 0.034 Uiso 1 1 calc R
O2 O 0.84396(5) 0.24643(6) 0.56520(8) 0.0374(3) Uani 1 1 d .
C13 C 0.88482(8) 0.27994(8) 0.64396(11) 0.0328(4) Uani 1 1 d .
H13a H 0.8992 0.2512 0.6735 0.044 Uiso 1 1 calc R
H13b H 0.8593 0.2905 0.6872 0.044 Uiso 1 1 calc R
C14 C 0.94494(10) 0.34366(9) 0.61003(11) 0.0427(4) Uani 1 1 d .
H14a H 0.9852 0.3548 0.6451 0.057 Uiso 1 1 calc R
H14b H 0.9368 0.3815 0.6119 0.057 Uiso 1 1 calc R
C15 C 0.95134(9) 0.32491(10) 0.51239(12) 0.0491(5) Uani 1 1 d .
H15a H 0.9746 0.3648 0.4743 0.065 Uiso 1 1 calc R
H15b H 0.9751 0.2996 0.5098 0.065 Uiso 1 1 calc R
C16 C 0.87858(8) 0.28186(8) 0.48486(10) 0.0295(3) Uani 1 1 d .
H16a H 0.8606 0.3098 0.4628 0.039 Uiso 1 1 calc R
H16b H 0.8740 0.2504 0.4374 0.039 Uiso 1 1 calc R

loop_
_atom_site_aniso_label
_atom_site_aniso_U_11
_atom_site_aniso_U_22
_atom_site_aniso_U_33
_atom_site_aniso_U_23
_atom_site_aniso_U_13
_atom_site_aniso_U_12
C1 0.0164(6) 0.0142(6) 0.0083(5) -0.0003(4) -0.0002(4) 0.0070(5)
C2 0.0160(6) 0.0175(6) 0.0097(5) -0.0002(4) 0.0003(4) 0.0102(5)
C3 0.0136(6) 0.0145(6) 0.0124(6) -0.0010(4) -0.0041(4) 0.0062(5)
C4 0.0143(6) 0.0156(6) 0.0137(6) -0.0001(5) -0.0019(5) 0.0068(5)
C5 0.0235(7) 0.0161(6) 0.0214(7) -0.0016(5) -0.0012(5) 0.0109(5)
C6 0.0252(7) 0.0140(6) 0.0245(7) 0.0036(5) -0.0002(6) 0.0075(5)
C7 0.0180(6) 0.0186(6) 0.0176(6) 0.0031(5) 0.0016(5) 0.0051(5)
C8 0.0156(6) 0.0173(6) 0.0146(6) -0.0012(5) -0.0009(5) 0.0073(5)
C9 0.0274(7) 0.0220(7) 0.0137(6) -0.0013(5) -0.0009(5) 0.0136(6)
C10 0.0342(8) 0.0340(8) 0.0166(7) -0.0028(6) -0.0066(6) 0.0231(7)
C11 0.0423(9) 0.0395(9) 0.0170(7) 0.0036(6) 0.0059(6) 0.0246(8)
C12 0.0459(9) 0.0258(8) 0.0232(8) -0.0070(6) -0.0084(7) 0.0146(7)
N1 0.0199(5) 0.0183(5) 0.0155(5) 0.0007(4) 0.0020(4) 0.0138(5)
O1 0.0246(5) 0.0238(5) 0.0277(5) 0.0025(4) 0.0053(4) 0.0184(4)
O2 0.0242(6) 0.0478(7) 0.0318(6) 0.0041(5) 0.0061(5) 0.0116(5)
C13 0.0372(9) 0.0391(9) 0.0264(8) 0.0054(7) 0.0040(7) 0.0224(8)
C14 0.0523(11) 0.0336(9) 0.0267(8) -0.0030(7) -0.0013(8) 0.0100(8)
C15 0.0403(10) 0.0414(10) 0.0291(9) -0.0032(7) 0.0079(7) -0.0069(8)
C16 0.0381(9) 0.0271(8) 0.0256(8) 0.0019(6) 0.0027(6) 0.0181(7)

loop_
_atom_type_symbol
_atom_type_description
_atom_type_scat_dispersion_real
_atom_type_scat_dispersion_imag
_atom_type_scat_source
C C 0.0033 0.0016 'International Tables Vol C Tables 4.2.6.8 and 6.1.1.4'
H H 0.0000 0.0000 'International Tables Vol C Tables 4.2.6.8 and 6.1.1.4'
N N 0.0061 0.0033 'International Tables Vol C Tables 4.2.6.8 and 6.1.1.4'
O O 0.0106 0.0060 'International Tables Vol C Tables 4.2.6.8 and 6.1.1.4'

loop_
_geom_angle_atom_site_label_1
_geom_angle_atom_site_label_2
_geom_angle_atom_site_label_3
_geom_angle
_geom_angle_site_symmetry_1
C2 C1 C2 119.02(12) 3_665
C2 C1 C3 120.44(11) 3_665
C2 C1 C3 120.16(11) .
C1 C2 C1 120.98(12) 2_655
C8 C3 C4 118.00(11) .
C8 C3 C1 117.32(11) .
C4 C3 C1 124.45(11) .
C5 C4 C3 119.47(11) .
C5 C4 N1 121.41(11) .
C3 C4 N1 119.12(11) .
C6 C5 C4 121.13(12) .
C5 C6 C7 119.82(12) .
C8 C7 C6 119.43(12) .
C7 C8 C3 121.85(12) .
N1 C9 C11 106.91(11) .
N1 C9 C10 108.07(10) .
C11 C9 C10 108.40(12) .
N1 C9 C12 113.34(11) .
C11 C9 C12 109.77(12) .
C10 C9 C12 110.20(12) .
C4 N1 O1 106.73(9) .
C4 N1 C9 114.58(10) .
O1 N1 C9 107.06(9) .
C16 O2 C13 109.72(12) .
O2 C13 C14 106.34(12) .
C13 C14 C15 102.18(13) .
C16 C15 C14 102.00(14) .
O2 C16 C15 105.34(12) .

loop_
_geom_bond_atom_site_label_1
_geom_bond_atom_site_label_2
_geom_bond_distance
_geom_bond_site_symmetry_2
C1 C2 1.3916(17) 3_665
C1 C2 1.3998(17) .
C1 C3 1.4968(16) .
C2 C1 1.3916(17) 2_655
C3 C8 1.4040(17) .
C3 C4 1.4055(17) .
C4 C5 1.3995(18) .
C4 N1 1.4422(16) .
C5 C6 1.3832(19) .
C6 C7 1.3873(19) .
C7 C8 1.3843(18) .
C9 N1 1.5048(16) .
C9 C11 1.524(2) .
C9 C10 1.5236(19) .
C9 C12 1.532(2) .
N1 O1 1.4544(13) .
O2 C16 1.4275(18) .
O2 C13 1.444(2) .
C13 C14 1.500(2) .
C14 C15 1.527(2) .
C15 C16 1.501(2) .

loop_
_geom_hbond_atom_site_label_D
_geom_hbond_atom_site_label_H
_geom_hbond_atom_site_label_A
_geom_hbond_distance_DH
_geom_hbond_distance_HA
_geom_hbond_distance_DA
_geom_hbond_angle_DHA
O1 H1 O2 0.82 1.92 2.7359(15) 172.6
